data_7059520
loop_
_publ_author_name
'Bardovskyi, Rostyslav'
'Grytsai, Oleksandr'
'RONCO, Cyril'
'Benhida, Rachid'

_publ_section_title
;
 Synthesis and Characterization of new Heterocycles related to
 Aryl[e][1,3]diazepinediones. Rearrangement to 2,4-Diamino-1,3,5-triazine
 Derivatives.
;
_journal_name_full 'New Journal of Chemistry'
_journal_paper_doi 10.1039/D0NJ01229G
_journal_year 2020
_chemical_formula_moiety 'C15 H17 N5 O2'
_chemical_formula_sum 'C15 H17 N5 O2'
_chemical_formula_weight 299.33
_space_group_crystal_system monoclinic
_space_group_IT_number 15
_space_group_name_Hall '-C 2yc'
_space_group_name_H-M_alt 'C 1 2/c 1'
_atom_sites_solution_hydrogens mixed
_audit_creation_date 2018-05-29
_audit_creation_method
;
Olex2 1.2
(compiled 2018.05.18 svn.r3508 for OlexSys, GUI svn.r5497)
;
_audit_update_record
;
2020-02-07 deposited with the CCDC.	2020-04-21 downloaded from the CCDC.
;
_cell_angle_alpha 90
_cell_angle_beta 99.554(2)
_cell_angle_gamma 90
_cell_formula_units_Z 8
_cell_length_a 24.9167(6)
_cell_length_b 7.5596(2)
_cell_length_c 15.5987(4)
_cell_measurement_reflns_used 6579
_cell_measurement_temperature 293
_cell_measurement_theta_max 70.8800
_cell_measurement_theta_min 3.5820
_cell_volume 2897.42(13)
_computing_cell_refinement 'CrysAlisPro 1.171.39.44a (Rigaku OD, 2018)'
_computing_data_collection 'CrysAlisPro 1.171.39.44a (Rigaku OD, 2018)'
_computing_data_reduction 'CrysAlisPro 1.171.39.44a (Rigaku OD, 2018)'
_computing_molecular_graphics 'Olex2 (Dolomanov et al., 2009)'
_computing_publication_material 'Olex2 (Dolomanov et al., 2009)'
_computing_structure_refinement 'ShelXL (Sheldrick, 2015)'
_computing_structure_solution 'SHELXT 2014/5 (Sheldrick, 2014)'
_diffrn_ambient_temperature 293
_diffrn_detector 'CCD plate'
_diffrn_detector_area_resol_mean 5.3048
_diffrn_detector_type AtlasS2
_diffrn_measured_fraction_theta_full 0.997
_diffrn_measured_fraction_theta_max 0.983
_diffrn_measurement_details
;
List of Runs (angles in degrees, time in seconds):

  # Type    Start    End  Width  t~exp~   \w     \q     \k     \f   Frames
#--------------------------------------------------------------------------
  1  \w    -67.00  -8.00   1.00    5.00    --  -41.07 -77.00-180.00   59
  2  \w    -79.00 -40.00   1.00    5.00    --  -41.07 -57.00-180.00   39
  3  \w   -129.00  47.00   1.00    5.00    --  -41.07   0.00 -60.00  176
  4  \w    -69.00 -15.00   1.00    5.00    --  -41.07 -57.00-120.00   54
  5  \w    -50.00 -25.00   1.00    5.00    --  -41.07 -38.00 150.00   25
  6  \w     48.00  83.00   1.00    5.00    --   41.07-125.00-180.00   35
  7  \w     70.00  95.00   1.00   20.00    --  101.41  77.00-120.00   25
  8  \w    116.00 177.00   1.00   20.00    --  101.41  77.00-150.00   61
  9  \w    115.00 172.00   1.00   20.00    --  101.41  45.00 -60.00   57
 10  \w     48.00  93.00   1.00   20.00    --  101.41 -94.00-150.00   45
 11  \w     72.00  99.00   1.00   20.00    --  101.41  61.00 150.00   27
 12  \w     77.00 102.00   1.00   20.00    --  101.41  45.00-120.00   25
 13  \w     69.00  95.00   1.00   20.00    --  101.41  77.00-180.00   26
 14  \w    107.00 172.00   1.00   20.00    --  101.41  77.00-180.00   65
 15  \w    108.00 140.00   1.00   20.00    --  101.41  77.00 150.00   32
 16  \w     70.00  95.00   1.00   20.00    --  101.41  77.00-150.00   25
 17  \w     73.00 108.00   1.00   20.00    --  101.41  61.00-120.00   35
 18  \w     30.00 129.00   1.00   20.00    --  101.41 -61.00-120.00   99
 19  \w     72.00 117.00   1.00   20.00    --  101.41  61.00-180.00   45
 20  \w     74.00 101.00   1.00   20.00    --  101.41  61.00-150.00   27
 21  \w     74.00 101.00   1.00   20.00    --  101.41  61.00 -90.00   27
 22  \w     69.00  95.00   1.00   20.00    --  101.41  77.00 150.00   26
 23  \w    152.00 178.00   1.00   20.00    --  101.41  77.00 -90.00   26
 24  \w     70.00 108.00   1.00   20.00    --  101.41  77.00 -90.00   38
 25  \w    108.00 177.00   1.00   20.00    --  101.41  77.00-120.00   69
 26  \w     79.00 106.00   1.00   20.00    --  101.41  45.00 -90.00   27
 27  \w     76.00 103.00   1.00   20.00    --  101.41  45.00-150.00   27
 28  \w     19.00 101.00   1.00   20.00    --  101.41 -94.00  30.00   82
;
_diffrn_measurement_device 'four-circle diffractometer'
_diffrn_measurement_device_type 'SuperNova, Dual, Cu at home/near, AtlasS2'
_diffrn_measurement_method '\w scans'
_diffrn_orient_matrix_type 'CrysAlisPro convention (1999,Acta A55,543-557)'
_diffrn_orient_matrix_UB_11 0.0557729000
_diffrn_orient_matrix_UB_12 0.0406915000
_diffrn_orient_matrix_UB_13 -0.0257954000
_diffrn_orient_matrix_UB_21 0.0235106000
_diffrn_orient_matrix_UB_22 0.0390336000
_diffrn_orient_matrix_UB_23 0.0957560000
_diffrn_orient_matrix_UB_31 0.0163166000
_diffrn_orient_matrix_UB_32 -0.1959091000
_diffrn_orient_matrix_UB_33 0.0138049000
_diffrn_radiation_monochromator mirror
_diffrn_radiation_probe x-ray
_diffrn_radiation_type CuK\a
_diffrn_radiation_wavelength 1.54184
_diffrn_reflns_av_R_equivalents 0.0216
_diffrn_reflns_av_unetI/netI 0.0149
_diffrn_reflns_Laue_measured_fraction_full 0.997
_diffrn_reflns_Laue_measured_fraction_max 0.983
_diffrn_reflns_limit_h_max 30
_diffrn_reflns_limit_h_min -25
_diffrn_reflns_limit_k_max 8
_diffrn_reflns_limit_k_min -9
_diffrn_reflns_limit_l_max 18
_diffrn_reflns_limit_l_min -17
_diffrn_reflns_number 11000
_diffrn_reflns_point_group_measured_fraction_full 0.997
_diffrn_reflns_point_group_measured_fraction_max 0.983
_diffrn_reflns_theta_full 67.684
_diffrn_reflns_theta_max 71.136
_diffrn_reflns_theta_min 3.598
_diffrn_source 'micro-focus sealed X-ray tube'
_diffrn_source_type 'SuperNova (Cu) X-ray Source'
_exptl_absorpt_coefficient_mu 0.782
_exptl_absorpt_correction_T_max 1.00000
_exptl_absorpt_correction_T_min 0.72426
_exptl_absorpt_correction_type multi-scan
_exptl_absorpt_process_details
;
CrysAlisPro 1.171.39.44a (Rigaku Oxford Diffraction, 2018)
Empirical absorption correction using spherical harmonics,
 implemented in SCALE3 ABSPACK scaling algorithm.
;
_exptl_crystal_colour colourless
_exptl_crystal_colour_primary colourless
_exptl_crystal_density_diffrn 1.372
_exptl_crystal_description prism
_exptl_crystal_F_000 1264
_exptl_crystal_size_max 0.32
_exptl_crystal_size_mid 0.22
_exptl_crystal_size_min 0.1
_refine_diff_density_max 0.167
_refine_diff_density_min -0.223
_refine_diff_density_rms 0.037
_refine_ls_extinction_method none
_refine_ls_goodness_of_fit_ref 1.059
_refine_ls_hydrogen_treatment constr
_refine_ls_matrix_type full
_refine_ls_number_parameters 199
_refine_ls_number_reflns 2758
_refine_ls_number_restraints 0
_refine_ls_restrained_S_all 1.059
_refine_ls_R_factor_all 0.0429
_refine_ls_R_factor_gt 0.0387
_refine_ls_shift/su_max 0.001
_refine_ls_shift/su_mean 0.000
_refine_ls_structure_factor_coef Fsqd
_refine_ls_weighting_details 'w=1/[\s^2^(Fo^2^)+(0.0474P)^2^+1.7395P] where P=(Fo^2^+2Fc^2^)/3'
_refine_ls_weighting_scheme calc
_refine_ls_wR_factor_gt 0.0993
_refine_ls_wR_factor_ref 0.1021
_reflns_Friedel_coverage 0.000
_reflns_number_gt 2510
_reflns_number_total 2758
_reflns_threshold_expression 'I > 2\s(I)'
_cod_data_source_file d0nj01229g2.cif
_cod_data_source_block mtf483
_cod_database_code 7059520
_shelx_shelxl_version_number 2016/4
_shelx_space_group_comment
;
The symmetry employed for this shelxl refinement is uniquely defined
by the following loop, which should always be used as a source of
symmetry information in preference to the above space-group names.
They are only intended as comments.
;
_shelx_estimated_absorpt_t_max 0.926
_shelx_estimated_absorpt_t_min 0.788
_reflns_odcompleteness_completeness 99.74
_reflns_odcompleteness_iscentric 1
_reflns_odcompleteness_theta 64.99
_olex2_refinement_description
;
1. Fixed Uiso
 At 1.2 times of:
  All C(H) groups, All C(H,H) groups, All N(H) groups, All N(H,H) groups
2.a Riding coordinates:
 N4(H4A,H4B)
2.b Secondary CH2 refined with riding coordinates:
 C11(H11A,H11B), C12(H12A,H12B), C13(H13A,H13B), C14(H14A,H14B), C15(H15A,H15B)
2.c Aromatic/amide H refined with riding coordinates:
 N1(H1), C5(H5), C6(H6), C7(H7), C8(H8)
;
_olex2_submission_special_instructions 'No special instructions were received'
_oxdiff_exptl_absorpt_empirical_details
;
Empirical correction (ABSPACK) includes:
- Absorption correction using spherical harmonics
- Frame scaling
;
_oxdiff_exptl_absorpt_empirical_full_max 2.048
_oxdiff_exptl_absorpt_empirical_full_min 0.709

loop_
_space_group_symop_operation_xyz
'x, y, z'
'-x, y, -z+1/2'
'x+1/2, y+1/2, z'
'-x+1/2, y+1/2, -z+1/2'
'-x, -y, -z'
'x, -y, z-1/2'
'-x+1/2, -y+1/2, -z'
'x+1/2, -y+1/2, z-1/2'

loop_
_atom_site_label
_atom_site_type_symbol
_atom_site_fract_x
_atom_site_fract_y
_atom_site_fract_z
_atom_site_U_iso_or_equiv
_atom_site_adp_type
_atom_site_occupancy
_atom_site_site_symmetry_order
_atom_site_calc_flag
_atom_site_refinement_flags_posn
_atom_site_refinement_flags_adp
_atom_site_refinement_flags_occupancy
_atom_site_disorder_assembly
_atom_site_disorder_group
O1 O 0.73033(4) 0.04935(16) 0.45238(9) 0.0597(3) Uani 1 1 d . . . . .
O2 O 0.51521(4) 0.17337(16) 0.38612(9) 0.0639(4) Uani 1 1 d . . . . .
N1 N 0.67277(4) 0.22866(15) 0.50374(8) 0.0400(3) Uani 1 1 d . . . . .
H1 H 0.699695 0.301340 0.511159 0.048 Uiso 1 1 calc R . . . .
N2 N 0.57620(4) 0.25725(15) 0.50010(8) 0.0383(3) Uani 1 1 d . . . . .
N3 N 0.64255(4) 0.40656(15) 0.59904(8) 0.0372(3) Uani 1 1 d . . . . .
N4 N 0.55508(4) 0.52618(17) 0.60156(9) 0.0467(3) Uani 1 1 d . . . . .
H4A H 0.542583 0.447673 0.558270 0.056 Uiso 1 1 d R . . . .
H4B H 0.534783 0.623073 0.607370 0.056 Uiso 1 1 d R . . . .
N5 N 0.63158(4) 0.63144(16) 0.69169(8) 0.0407(3) Uani 1 1 d . . . . .
C1 C 0.62662(5) 0.29328(17) 0.53462(9) 0.0336(3) Uani 1 1 d . . . . .
C2 C 0.60847(5) 0.52049(17) 0.62906(9) 0.0342(3) Uani 1 1 d . . . . .
C3 C 0.68363(5) 0.07575(18) 0.46475(9) 0.0375(3) Uani 1 1 d . . . . .
C4 C 0.64113(5) -0.06069(17) 0.43832(8) 0.0339(3) Uani 1 1 d . . . . .
C5 C 0.66088(6) -0.22758(19) 0.42126(10) 0.0436(3) Uani 1 1 d . . . . .
H5 H 0.698232 -0.247490 0.430591 0.052 Uiso 1 1 calc R . . . .
C6 C 0.62605(7) -0.3629(2) 0.39090(12) 0.0531(4) Uani 1 1 d . . . . .
H6 H 0.639802 -0.473691 0.380233 0.064 Uiso 1 1 calc R . . . .
C7 C 0.57071(7) -0.3340(2) 0.37633(13) 0.0581(4) Uani 1 1 d . . . . .
H7 H 0.547052 -0.425276 0.355546 0.070 Uiso 1 1 calc R . . . .
C8 C 0.55038(6) -0.1703(2) 0.39248(12) 0.0503(4) Uani 1 1 d . . . . .
H8 H 0.512956 -0.151960 0.382204 0.060 Uiso 1 1 calc R . . . .
C9 C 0.58500(5) -0.03145(17) 0.42401(9) 0.0358(3) Uani 1 1 d . . . . .
C10 C 0.55810(5) 0.14272(18) 0.43478(10) 0.0392(3) Uani 1 1 d . . . . .
C11 C 0.60211(6) 0.77006(19) 0.72962(10) 0.0421(3) Uani 1 1 d . . . . .
H11A H 0.612138 0.767932 0.792415 0.050 Uiso 1 1 calc R . . . .
H11B H 0.563282 0.748430 0.715234 0.050 Uiso 1 1 calc R . . . .
C12 C 0.61517(6) 0.9495(2) 0.69564(11) 0.0498(4) Uani 1 1 d . . . . .
H12A H 0.597113 1.040605 0.724169 0.060 Uiso 1 1 calc R . . . .
H12B H 0.601543 0.955818 0.633738 0.060 Uiso 1 1 calc R . . . .
C13 C 0.67631(7) 0.9830(2) 0.71191(11) 0.0515(4) Uani 1 1 d . . . . .
H13A H 0.688870 0.997071 0.773799 0.062 Uiso 1 1 calc R . . . .
H13B H 0.684014 1.091703 0.683258 0.062 Uiso 1 1 calc R . . . .
C14 C 0.70677(6) 0.8304(2) 0.67789(11) 0.0502(4) Uani 1 1 d . . . . .
H14A H 0.699022 0.829693 0.614863 0.060 Uiso 1 1 calc R . . . .
H14B H 0.745611 0.847811 0.695444 0.060 Uiso 1 1 calc R . . . .
C15 C 0.69069(5) 0.6542(2) 0.71186(10) 0.0457(4) Uani 1 1 d . . . . .
H15A H 0.708485 0.559397 0.685450 0.055 Uiso 1 1 calc R . . . .
H15B H 0.702448 0.648758 0.774277 0.055 Uiso 1 1 calc R . . . .

loop_
_atom_site_aniso_label
_atom_site_aniso_U_11
_atom_site_aniso_U_22
_atom_site_aniso_U_33
_atom_site_aniso_U_23
_atom_site_aniso_U_13
_atom_site_aniso_U_12
O1 0.0281(5) 0.0579(7) 0.0957(9) -0.0347(6) 0.0176(5) -0.0020(5)
O2 0.0386(6) 0.0603(7) 0.0842(9) -0.0280(6) -0.0149(5) 0.0174(5)
N1 0.0253(5) 0.0356(6) 0.0604(7) -0.0136(5) 0.0108(5) -0.0023(4)
N2 0.0260(5) 0.0354(6) 0.0537(7) -0.0102(5) 0.0066(5) 0.0023(4)
N3 0.0284(5) 0.0330(6) 0.0500(7) -0.0086(5) 0.0056(5) 0.0040(4)
N4 0.0276(6) 0.0471(7) 0.0646(8) -0.0209(6) 0.0051(5) 0.0043(5)
N5 0.0305(6) 0.0395(6) 0.0508(7) -0.0130(5) 0.0033(5) 0.0050(5)
C1 0.0277(6) 0.0283(6) 0.0454(7) -0.0016(5) 0.0081(5) 0.0035(5)
C2 0.0296(6) 0.0298(6) 0.0438(7) -0.0026(5) 0.0072(5) 0.0018(5)
C3 0.0264(6) 0.0390(7) 0.0473(7) -0.0079(6) 0.0069(5) 0.0033(5)
C4 0.0321(6) 0.0309(7) 0.0398(7) -0.0018(5) 0.0092(5) 0.0013(5)
C5 0.0404(7) 0.0363(7) 0.0555(9) -0.0036(6) 0.0120(6) 0.0066(6)
C6 0.0588(9) 0.0292(7) 0.0755(11) -0.0063(7) 0.0230(8) 0.0015(6)
C7 0.0536(9) 0.0361(8) 0.0885(13) -0.0142(8) 0.0228(9) -0.0142(7)
C8 0.0359(7) 0.0420(8) 0.0749(11) -0.0116(7) 0.0147(7) -0.0077(6)
C9 0.0327(6) 0.0321(7) 0.0440(7) -0.0025(5) 0.0100(5) -0.0012(5)
C10 0.0265(6) 0.0375(7) 0.0538(8) -0.0080(6) 0.0076(5) 0.0021(5)
C11 0.0361(7) 0.0451(8) 0.0449(8) -0.0124(6) 0.0062(6) 0.0062(6)
C12 0.0501(9) 0.0430(8) 0.0533(9) -0.0058(7) -0.0003(7) 0.0140(7)
C13 0.0562(9) 0.0398(8) 0.0569(9) -0.0019(7) 0.0043(7) -0.0011(7)
C14 0.0388(7) 0.0602(10) 0.0515(9) -0.0106(7) 0.0073(6) -0.0045(7)
C15 0.0314(7) 0.0451(8) 0.0570(9) -0.0142(7) -0.0032(6) 0.0069(6)

loop_
_atom_type_symbol
_atom_type_description
_atom_type_scat_dispersion_real
_atom_type_scat_dispersion_imag
_atom_type_scat_source
C C 0.0181 0.0091 'International Tables Vol C Tables 4.2.6.8 and 6.1.1.4'
H H 0.0000 0.0000 'International Tables Vol C Tables 4.2.6.8 and 6.1.1.4'
N N 0.0311 0.0180 'International Tables Vol C Tables 4.2.6.8 and 6.1.1.4'
O O 0.0492 0.0322 'International Tables Vol C Tables 4.2.6.8 and 6.1.1.4'

loop_
_geom_angle_atom_site_label_1
_geom_angle_atom_site_label_2
_geom_angle_atom_site_label_3
_geom_angle
_geom_angle_site_symmetry_1
_geom_angle_site_symmetry_3
_geom_angle_publ_flag
C1 N1 H1 113.3 . . ?
C3 N1 H1 113.3 . . ?
C3 N1 C1 133.33(11) . . ?
C1 N2 C10 128.17(11) . . ?
C1 N3 C2 123.25(11) . . ?
H4A N4 H4B 118.2 . . ?
C2 N4 H4A 114.7 . . ?
C2 N4 H4B 122.8 . . ?
C2 N5 C11 124.00(11) . . ?
C2 N5 C15 121.64(11) . . ?
C11 N5 C15 112.59(11) . . ?
N2 C1 N1 124.73(12) . . ?
N2 C1 N3 126.14(11) . . ?
N3 C1 N1 108.92(11) . . ?
N4 C2 N3 124.30(12) . . ?
N4 C2 N5 120.02(11) . . ?
N5 C2 N3 115.68(11) . . ?
O1 C3 N1 118.36(12) . . ?
O1 C3 C4 119.60(12) . . ?
N1 C3 C4 122.03(11) . . ?
C5 C4 C3 114.99(12) . . ?
C5 C4 C9 119.21(12) . . ?
C9 C4 C3 125.64(12) . . ?
C4 C5 H5 119.5 . . ?
C6 C5 C4 121.09(13) . . ?
C6 C5 H5 119.5 . . ?
C5 C6 H6 120.1 . . ?
C5 C6 C7 119.77(14) . . ?
C7 C6 H6 120.1 . . ?
C6 C7 H7 120.0 . . ?
C8 C7 C6 120.09(14) . . ?
C8 C7 H7 120.0 . . ?
C7 C8 H8 119.5 . . ?
C7 C8 C9 121.08(14) . . ?
C9 C8 H8 119.5 . . ?
C4 C9 C10 125.13(12) . . ?
C8 C9 C4 118.76(13) . . ?
C8 C9 C10 116.01(12) . . ?
O2 C10 N2 119.45(12) . . ?
O2 C10 C9 117.17(12) . . ?
N2 C10 C9 123.08(12) . . ?
N5 C11 H11A 109.6 . . ?
N5 C11 H11B 109.6 . . ?
N5 C11 C12 110.49(12) . . ?
H11A C11 H11B 108.1 . . ?
C12 C11 H11A 109.6 . . ?
C12 C11 H11B 109.6 . . ?
C11 C12 H12A 109.4 . . ?
C11 C12 H12B 109.4 . . ?
C11 C12 C13 110.98(12) . . ?
H12A C12 H12B 108.0 . . ?
C13 C12 H12A 109.4 . . ?
C13 C12 H12B 109.4 . . ?
C12 C13 H13A 109.4 . . ?
C12 C13 H13B 109.4 . . ?
C12 C13 C14 111.01(13) . . ?
H13A C13 H13B 108.0 . . ?
C14 C13 H13A 109.4 . . ?
C14 C13 H13B 109.4 . . ?
C13 C14 H14A 109.3 . . ?
C13 C14 H14B 109.3 . . ?
H14A C14 H14B 108.0 . . ?
C15 C14 C13 111.62(13) . . ?
C15 C14 H14A 109.3 . . ?
C15 C14 H14B 109.3 . . ?
N5 C15 C14 110.12(12) . . ?
N5 C15 H15A 109.6 . . ?
N5 C15 H15B 109.6 . . ?
C14 C15 H15A 109.6 . . ?
C14 C15 H15B 109.6 . . ?
H15A C15 H15B 108.2 . . ?

loop_
_geom_bond_atom_site_label_1
_geom_bond_atom_site_label_2
_geom_bond_distance
_geom_bond_site_symmetry_2
_geom_bond_publ_flag
O1 C3 1.2270(16) . ?
O2 C10 1.2257(17) . ?
N1 H1 0.8600 . ?
N1 C1 1.4059(16) . ?
N1 C3 1.3543(17) . ?
N2 C1 1.3109(17) . ?
N2 C10 1.3559(18) . ?
N3 C1 1.3297(17) . ?
N3 C2 1.3470(16) . ?
N4 H4A 0.9140 . ?
N4 H4B 0.9032 . ?
N4 C2 1.3288(17) . ?
N5 C2 1.3427(17) . ?
N5 C11 1.4601(17) . ?
N5 C15 1.4642(17) . ?
C3 C4 1.4868(18) . ?
C4 C5 1.3957(19) . ?
C4 C9 1.3969(18) . ?
C5 H5 0.9300 . ?
C5 C6 1.374(2) . ?
C6 H6 0.9300 . ?
C6 C7 1.377(2) . ?
C7 H7 0.9300 . ?
C7 C8 1.376(2) . ?
C8 H8 0.9300 . ?
C8 C9 1.3955(19) . ?
C9 C10 1.4995(18) . ?
C11 H11A 0.9700 . ?
C11 H11B 0.9700 . ?
C11 C12 1.512(2) . ?
C12 H12A 0.9700 . ?
C12 H12B 0.9700 . ?
C12 C13 1.523(2) . ?
C13 H13A 0.9700 . ?
C13 H13B 0.9700 . ?
C13 C14 1.524(2) . ?
C14 H14A 0.9700 . ?
C14 H14B 0.9700 . ?
C14 C15 1.512(2) . ?
C15 H15A 0.9700 . ?
C15 H15B 0.9700 . ?

loop_
_geom_torsion_atom_site_label_1
_geom_torsion_atom_site_label_2
_geom_torsion_atom_site_label_3
_geom_torsion_atom_site_label_4
_geom_torsion
_geom_torsion_site_symmetry_1
_geom_torsion_site_symmetry_2
_geom_torsion_site_symmetry_3
_geom_torsion_site_symmetry_4
_geom_torsion_publ_flag
O1 C3 C4 C5 15.5(2) . . . . ?
O1 C3 C4 C9 -159.83(15) . . . . ?
N1 C3 C4 C5 -163.34(13) . . . . ?
N1 C3 C4 C9 21.3(2) . . . . ?
N5 C11 C12 C13 -55.53(16) . . . . ?
C1 N1 C3 O1 -173.01(15) . . . . ?
C1 N1 C3 C4 5.9(2) . . . . ?
C1 N2 C10 O2 -149.35(16) . . . . ?
C1 N2 C10 C9 37.2(2) . . . . ?
C1 N3 C2 N4 3.9(2) . . . . ?
C1 N3 C2 N5 -177.04(13) . . . . ?
C2 N3 C1 N1 164.46(12) . . . . ?
C2 N3 C1 N2 -10.4(2) . . . . ?
C2 N5 C11 C12 -105.01(16) . . . . ?
C2 N5 C15 C14 106.09(15) . . . . ?
C3 N1 C1 N2 -32.6(2) . . . . ?
C3 N1 C1 N3 152.40(15) . . . . ?
C3 C4 C5 C6 -175.82(15) . . . . ?
C3 C4 C9 C8 174.78(14) . . . . ?
C3 C4 C9 C10 -1.3(2) . . . . ?
C4 C5 C6 C7 0.5(3) . . . . ?
C4 C9 C10 O2 147.40(15) . . . . ?
C4 C9 C10 N2 -39.0(2) . . . . ?
C5 C4 C9 C8 -0.4(2) . . . . ?
C5 C4 C9 C10 -176.52(13) . . . . ?
C5 C6 C7 C8 -0.3(3) . . . . ?
C6 C7 C8 C9 -0.3(3) . . . . ?
C7 C8 C9 C4 0.6(2) . . . . ?
C7 C8 C9 C10 177.07(15) . . . . ?
C8 C9 C10 O2 -28.8(2) . . . . ?
C8 C9 C10 N2 144.74(15) . . . . ?
C9 C4 C5 C6 -0.1(2) . . . . ?
C10 N2 C1 N1 6.1(2) . . . . ?
C10 N2 C1 N3 -179.76(14) . . . . ?
C11 N5 C2 N3 176.92(13) . . . . ?
C11 N5 C2 N4 -4.0(2) . . . . ?
C11 N5 C15 C14 -59.35(16) . . . . ?
C11 C12 C13 C14 51.98(18) . . . . ?
C12 C13 C14 C15 -51.88(18) . . . . ?
C13 C14 C15 N5 54.71(16) . . . . ?
C15 N5 C2 N3 13.2(2) . . . . ?
C15 N5 C2 N4 -167.75(14) . . . . ?
C15 N5 C11 C12 60.02(16) . . . . ?
